data_4086622
loop_
_publ_author_name
'Shynkaruk, Olena'
'Qi, Yanyu'
'Cottrell-Callbeck, Aiden'
'Torres Delgado, William'
'McDonald, Robert'
'Ferguson, Michael J.'
'He, Gang'
'Rivard, Eric'

_publ_section_title
;
 Modular Synthesis of Diarylalkynes and Their Efficient Conversion into
 Luminescent Tetraarylbutadienes
;
_journal_issue 13
_journal_name_full Organometallics
_journal_page_first 2232
_journal_paper_doi 10.1021/acs.organomet.6b00298
_journal_volume 35
_journal_year 2016
_chemical_formula_moiety 'C20 H22'
_chemical_formula_sum 'C20 H22'
_chemical_formula_weight 262.37
_chemical_name_common 2
_chemical_name_systematic
; 
 ? 
;
_space_group_crystal_system monoclinic
_space_group_IT_number 14
_space_group_name_Hall '-P 2ybc'
_space_group_name_H-M_alt 'P 1 21/c 1'
_symmetry_space_group_name_Hall '-P 2ybc'
_symmetry_space_group_name_H-M 'P 1 21/c 1'
_atom_sites_solution_hydrogens geom
_audit_creation_method SHELXL-2013
_cell_angle_alpha 90
_cell_angle_beta 103.0778(12)
_cell_angle_gamma 90
_cell_formula_units_Z 2
_cell_length_a 10.6089(3)
_cell_length_b 9.2470(2)
_cell_length_c 8.2942(2)
_cell_measurement_reflns_used 9815
_cell_measurement_temperature 173(2)
_cell_measurement_theta_max 72.09
_cell_measurement_theta_min 4.28
_cell_volume 792.56(3)
_computing_cell_refinement 'Bruker SAINT'
_computing_data_collection 'Bruker APEX2'
_computing_data_reduction 'Bruker SAINT'
_computing_molecular_graphics 'Bruker SHELXTL'
_computing_publication_material 'Bruker SHELXTL'
_computing_structure_refinement 'SHELXL-2013 (Sheldrick, 2013)'
_computing_structure_solution 'SHELXD (Schneider & Sheldrick, 2002)'
_diffrn_ambient_temperature 173(2)
_diffrn_measured_fraction_theta_full 0.999
_diffrn_measured_fraction_theta_max 0.996
_diffrn_measurement_device_type 'Bruker APEX-II CCD'
_diffrn_measurement_method '\f and \w scans'
_diffrn_radiation_type CuK\a
_diffrn_radiation_wavelength 1.54178
_diffrn_reflns_av_R_equivalents 0.0280
_diffrn_reflns_av_unetI/netI 0.0264
_diffrn_reflns_Laue_measured_fraction_full 0.999
_diffrn_reflns_Laue_measured_fraction_max 0.996
_diffrn_reflns_limit_h_max 12
_diffrn_reflns_limit_h_min -13
_diffrn_reflns_limit_k_max 11
_diffrn_reflns_limit_k_min -11
_diffrn_reflns_limit_l_max 10
_diffrn_reflns_limit_l_min -10
_diffrn_reflns_number 5299
_diffrn_reflns_point_group_measured_fraction_full 0.999
_diffrn_reflns_point_group_measured_fraction_max 0.996
_diffrn_reflns_theta_full 67.679
_diffrn_reflns_theta_max 72.711
_diffrn_reflns_theta_min 4.278
_exptl_absorpt_coefficient_mu 0.457
_exptl_absorpt_correction_T_max 1.0000
_exptl_absorpt_correction_T_min 0.7922
_exptl_absorpt_correction_type integration
_exptl_absorpt_process_details 'SADABS (Sheldrick, 2008)'
_exptl_crystal_colour colourless
_exptl_crystal_density_diffrn 1.099
_exptl_crystal_description plate
_exptl_crystal_F_000 284
_exptl_crystal_size_max 0.428
_exptl_crystal_size_mid 0.415
_exptl_crystal_size_min 0.030
_refine_diff_density_max 0.388
_refine_diff_density_min -0.208
_refine_diff_density_rms 0.044
_refine_ls_extinction_method none
_refine_ls_goodness_of_fit_ref 1.081
_refine_ls_hydrogen_treatment constr
_refine_ls_matrix_type full
_refine_ls_number_parameters 91
_refine_ls_number_reflns 1577
_refine_ls_number_restraints 0
_refine_ls_restrained_S_all 1.081
_refine_ls_R_factor_all 0.0556
_refine_ls_R_factor_gt 0.0520
_refine_ls_shift/su_max 0.000
_refine_ls_shift/su_mean 0.000
_refine_ls_structure_factor_coef Fsqd
_refine_ls_weighting_details 'w=1/[\s^2^(Fo^2^)+(0.0754P)^2^+0.2452P] where P=(Fo^2^+2Fc^2^)/3'
_refine_ls_weighting_scheme calc
_refine_ls_wR_factor_gt 0.1438
_refine_ls_wR_factor_ref 0.1484
_reflns_Friedel_coverage 0.000
_reflns_number_gt 1420
_reflns_number_total 1577
_reflns_threshold_expression 'I > 2\s(I)'
_cod_data_source_file om6b00298_si_002.cif
_cod_data_source_block riv1453
_cod_database_code 4086622
_shelx_space_group_comment
; 
The symmetry employed for this shelxl refinement is uniquely defined 
by the following loop, which should always be used as a source of 
symmetry information in preference to the above space-group names. 
They are only intended as comments. 
;
_shelx_estimated_absorpt_t_min 0.828
_shelx_estimated_absorpt_t_max 0.986
_shelxl_version_number 2013-4

loop_
_space_group_symop_operation_xyz
'x, y, z'
'-x, y+1/2, -z+1/2'
'-x, -y, -z'
'x, -y-1/2, z-1/2'

loop_
_atom_site_label
_atom_site_type_symbol
_atom_site_fract_x
_atom_site_fract_y
_atom_site_fract_z
_atom_site_U_iso_or_equiv
_atom_site_adp_type
_atom_site_occupancy
_atom_site_site_symmetry_order
_atom_site_calc_flag
_atom_site_refinement_flags_posn
_atom_site_refinement_flags_adp
C1 C 0.46780(14) 0.00372(15) 0.43089(17) 0.0372(4) Uani 1 1 d . .
C2 C 0.38816(14) 0.01347(14) 0.26652(16) 0.0348(3) Uani 1 1 d . .
C3 C 0.41793(14) 0.10942(17) 0.15093(17) 0.0408(4) Uani 1 1 d . .
H3 H 0.4934 0.1677 0.1794 0.049 Uiso 1 1 calc R U
C4 C 0.33711(14) 0.11981(16) -0.00608(17) 0.0408(4) Uani 1 1 d . .
H4 H 0.3586 0.1852 -0.0841 0.049 Uiso 1 1 calc R U
C5 C 0.22518(14) 0.03641(14) -0.05149(16) 0.0346(3) Uani 1 1 d . .
C6 C 0.19719(15) -0.05924(16) 0.06415(17) 0.0403(4) Uani 1 1 d . .
H6 H 0.1217 -0.1175 0.0356 0.048 Uiso 1 1 calc R U
C7 C 0.27714(15) -0.07156(16) 0.22056(17) 0.0403(4) Uani 1 1 d . .
H7 H 0.2562 -0.1386 0.2973 0.048 Uiso 1 1 calc R U
C8 C 0.13386(14) 0.05027(15) -0.22112(17) 0.0375(4) Uani 1 1 d . .
H8 H 0.0573 -0.0131 -0.2219 0.045 Uiso 1 1 calc R U
C9 C 0.19720(17) -0.00216(19) -0.35817(18) 0.0494(4) Uani 1 1 d . .
H9A H 0.2226 -0.1037 -0.3387 0.059 Uiso 1 1 calc R U
H9B H 0.2740 0.0566 -0.3585 0.059 Uiso 1 1 calc R U
H9C H 0.1357 0.0069 -0.4653 0.059 Uiso 1 1 calc R U
C10 C 0.08481(15) 0.20388(17) -0.25392(17) 0.0433(4) Uani 1 1 d . .
H10A H 0.0251 0.2088 -0.3628 0.052 Uiso 1 1 calc R U
H10B H 0.1581 0.2690 -0.2517 0.052 Uiso 1 1 calc R U
H10C H 0.0396 0.2332 -0.1684 0.052 Uiso 1 1 calc R U

loop_
_atom_site_aniso_label
_atom_site_aniso_U_11
_atom_site_aniso_U_22
_atom_site_aniso_U_33
_atom_site_aniso_U_23
_atom_site_aniso_U_13
_atom_site_aniso_U_12
C1 0.0396(7) 0.0394(8) 0.0317(7) 0.0003(5) 0.0062(5) 0.0060(6)
C2 0.0403(7) 0.0346(7) 0.0277(7) -0.0010(5) 0.0043(5) 0.0069(5)
C3 0.0403(7) 0.0442(8) 0.0364(7) 0.0015(6) 0.0057(6) -0.0029(6)
C4 0.0481(8) 0.0412(8) 0.0333(7) 0.0083(6) 0.0093(6) -0.0002(6)
C5 0.0410(7) 0.0314(7) 0.0302(7) -0.0017(5) 0.0054(5) 0.0039(5)
C6 0.0472(8) 0.0356(7) 0.0359(7) -0.0010(5) 0.0045(6) -0.0059(6)
C7 0.0516(8) 0.0349(7) 0.0326(7) 0.0033(5) 0.0056(6) -0.0022(6)
C8 0.0424(7) 0.0368(7) 0.0316(7) 0.0013(5) 0.0046(6) -0.0025(6)
C9 0.0604(10) 0.0543(9) 0.0315(7) -0.0047(6) 0.0066(7) 0.0109(8)
C10 0.0482(8) 0.0442(8) 0.0350(7) 0.0043(6) 0.0040(6) 0.0073(6)

loop_
_atom_type_symbol
_atom_type_description
_atom_type_scat_dispersion_real
_atom_type_scat_dispersion_imag
_atom_type_scat_source
C C 0.0181 0.0091 'International Tables Vol C Tables 4.2.6.8 and 6.1.1.4'
H H 0.0000 0.0000 'International Tables Vol C Tables 4.2.6.8 and 6.1.1.4'

loop_
_geom_angle_atom_site_label_1
_geom_angle_atom_site_label_2
_geom_angle_atom_site_label_3
_geom_angle
_geom_angle_site_symmetry_1
C1 C1 C2 178.75(19) 3_656
C3 C2 C7 118.64(12) .
C3 C2 C1 121.13(13) .
C7 C2 C1 120.21(12) .
C4 C3 C2 120.02(13) .
C3 C4 C5 121.43(13) .
C6 C5 C4 117.97(13) .
C6 C5 C8 120.15(13) .
C4 C5 C8 121.87(12) .
C7 C6 C5 121.29(13) .
C6 C7 C2 120.65(13) .
C10 C8 C5 111.44(11) .
C10 C8 C9 110.82(12) .
C5 C8 C9 111.51(12) .

loop_
_geom_bond_atom_site_label_1
_geom_bond_atom_site_label_2
_geom_bond_distance
_geom_bond_site_symmetry_2
C1 C1 1.196(3) 3_656
C1 C2 1.4350(17) .
C2 C3 1.394(2) .
C2 C7 1.396(2) .
C3 C4 1.3911(19) .
C4 C5 1.394(2) .
C5 C6 1.385(2) .
C5 C8 1.5224(17) .
C6 C7 1.3846(19) .
C8 C10 1.516(2) .
C8 C9 1.525(2) .

loop_
_geom_torsion_atom_site_label_1
_geom_torsion_atom_site_label_2
_geom_torsion_atom_site_label_3
_geom_torsion_atom_site_label_4
_geom_torsion
C7 C2 C3 C4 0.5(2)
C1 C2 C3 C4 -178.14(13)
C2 C3 C4 C5 0.4(2)
C3 C4 C5 C6 -0.8(2)
C3 C4 C5 C8 178.07(13)
C4 C5 C6 C7 0.4(2)
C8 C5 C6 C7 -178.54(13)
C5 C6 C7 C2 0.5(2)
C3 C2 C7 C6 -1.0(2)
C1 C2 C7 C6 177.70(13)
C6 C5 C8 C10 121.47(15)
C4 C5 C8 C10 -57.39(18)
C6 C5 C8 C9 -114.11(16)
C4 C5 C8 C9 67.03(17)
